data_2230658
loop_
_publ_author_name
'Cheng, Jie'

_publ_section_title
;
 Di-\m-chlorido-bis{[<i>N</i>,<i>N</i>'-dicyclohexyl-<i>N</i>'',<i>N</i>''-bis(trimethylsilyl)guanidinato-\k^2^<i>N</i>,<i>N</i>'](tetrahydrofuran-\k<i>O</i>)magnesium(II)}
;
_journal_coeditor_code HB5890
_journal_issue 7
_journal_name_full 'Acta Crystallographica Section E'
_journal_page_first m987
_journal_paper_doi 10.1107/S1600536811023865
_journal_volume 67
_journal_year 2011
_chemical_formula_iupac '[Mg2 (C19 H40 N3 Si2)2 Cl2 (C4 H8 O)2]'
_chemical_formula_moiety 'C46 H96 Cl2 Mg2 N6 O2 Si4'
_chemical_formula_sum 'C46 H96 Cl2 Mg2 N6 O2 Si4'
_chemical_formula_weight 997.17
_chemical_name_systematic
;
Di-\m-chlorido-bis{[<i>N</i>,<i>N</i>'-dicyclohexyl-<i>N</i>'',<i>N</i>''-
bis(trimethylsilyl)guanidinato-\k^2^<i>N</i>,<i>N</i>'](tetrahydrofuran-
\k<i>O</i>)magnesium(II)}
;
_space_group_IT_number 2
_symmetry_cell_setting triclinic
_symmetry_space_group_name_Hall '-P 1'
_symmetry_space_group_name_H-M 'P -1'
_atom_sites_solution_hydrogens geom
_atom_sites_solution_primary direct
_atom_sites_solution_secondary difmap
_audit_creation_method SHELXL-97
_cell_angle_alpha 79.487(6)
_cell_angle_beta 75.211(6)
_cell_angle_gamma 72.201(5)
_cell_formula_units_Z 1
_cell_length_a 8.7249(3)
_cell_length_b 11.0016(5)
_cell_length_c 16.8893(8)
_cell_measurement_reflns_used 6219
_cell_measurement_temperature 223(2)
_cell_measurement_theta_max 27.5
_cell_measurement_theta_min 3.0
_cell_volume 1482.80(12)
_computing_cell_refinement 'CrystalClear (Rigaku, 2000)'
_computing_data_collection 'CrystalClear (Rigaku, 2000)'
_computing_data_reduction 'CrystalStructure (Rigaku, 2000)'
_computing_molecular_graphics 'SHELXTL (Sheldrick, 2008)'
_computing_publication_material 'SHELXTL (Sheldrick, 2008)'
_computing_structure_refinement 'SHELXL97 (Sheldrick, 2008)'
_computing_structure_solution 'SHELXS97 (Sheldrick, 2008)'
_diffrn_ambient_temperature 223(2)
_diffrn_detector_area_resol_mean 14.63
_diffrn_measured_fraction_theta_full 0.990
_diffrn_measured_fraction_theta_max 0.990
_diffrn_measurement_device_type 'Rigaku Saturn'
_diffrn_measurement_method \w
_diffrn_radiation_monochromator graphite
_diffrn_radiation_source 'fine-focus sealed tube'
_diffrn_radiation_type MoK\a
_diffrn_radiation_wavelength 0.71075
_diffrn_reflns_av_R_equivalents 0.0276
_diffrn_reflns_av_sigmaI/netI 0.0401
_diffrn_reflns_limit_h_max 10
_diffrn_reflns_limit_h_min -10
_diffrn_reflns_limit_k_max 11
_diffrn_reflns_limit_k_min -13
_diffrn_reflns_limit_l_max 18
_diffrn_reflns_limit_l_min -20
_diffrn_reflns_number 12201
_diffrn_reflns_theta_full 25.50
_diffrn_reflns_theta_max 25.50
_diffrn_reflns_theta_min 3.00
_exptl_absorpt_coefficient_mu 0.249
_exptl_absorpt_correction_T_max 0.462
_exptl_absorpt_correction_T_min 0.340
_exptl_absorpt_correction_type multi-scan
_exptl_absorpt_process_details '(REQAB; Jacobson, 1998)'
_exptl_crystal_colour colourless
_exptl_crystal_density_diffrn 1.117
_exptl_crystal_density_method 'not measured'
_exptl_crystal_description prism
_exptl_crystal_F_000 544
_exptl_crystal_size_max 0.60
_exptl_crystal_size_mid 0.30
_exptl_crystal_size_min 0.22
_refine_diff_density_max 0.399
_refine_diff_density_min -0.415
_refine_ls_extinction_method none
_refine_ls_goodness_of_fit_ref 1.075
_refine_ls_hydrogen_treatment constr
_refine_ls_matrix_type full
_refine_ls_number_parameters 287
_refine_ls_number_reflns 5485
_refine_ls_number_restraints 2
_refine_ls_restrained_S_all 1.087
_refine_ls_R_factor_all 0.0659
_refine_ls_R_factor_gt 0.0496
_refine_ls_shift/su_max 0.001
_refine_ls_shift/su_mean 0.000
_refine_ls_structure_factor_coef Fsqd
_refine_ls_weighting_details 'calc w=1/[\s^2^(Fo^2^)+(0.0855P)^2^] where P=(Fo^2^+2Fc^2^)/3'
_refine_ls_weighting_scheme calc
_refine_ls_wR_factor_gt 0.1334
_refine_ls_wR_factor_ref 0.1413
_reflns_number_gt 4175
_reflns_number_total 5485
_reflns_threshold_expression I>2\s(I)
_cod_data_source_file hb5890.cif
_cod_data_source_block I
_cod_original_cell_volume 1482.80(11)
_cod_database_code 2230658
_cod_database_fobs_code 2230658

loop_
_symmetry_equiv_pos_as_xyz
'x, y, z'
'-x, -y, -z'

loop_
_atom_site_type_symbol
_atom_site_label
_atom_site_fract_x
_atom_site_fract_y
_atom_site_fract_z
_atom_site_U_iso_or_equiv
_atom_site_adp_type
_atom_site_calc_flag
_atom_site_refinement_flags
_atom_site_occupancy
_atom_site_symmetry_multiplicity
_atom_site_disorder_assembly
_atom_site_disorder_group
Cl Cl1 0.57869(8) 0.59193(6) 0.53865(3) 0.0538(2) Uani d . 1 1 . .
Si Si1 0.19612(8) 0.27490(6) 0.89356(3) 0.04007(19) Uani d . 1 1 . .
Si Si2 0.57738(8) 0.19428(7) 0.83044(4) 0.0486(2) Uani d . 1 1 . .
Mg Mg1 0.37458(9) 0.47603(7) 0.60061(4) 0.0372(2) Uani d . 1 1 . .
O O1 0.1567(2) 0.6051(2) 0.58704(11) 0.0670(6) Uani d . 1 1 . .
N N1 0.3601(2) 0.47652(18) 0.72806(10) 0.0400(4) Uani d . 1 1 . .
N N2 0.3613(2) 0.30543(17) 0.67452(10) 0.0350(4) Uani d . 1 1 . .
N N3 0.3771(2) 0.27627(17) 0.81889(9) 0.0319(4) Uani d . 1 1 . .
C C1 0.3639(2) 0.3536(2) 0.74099(11) 0.0308(4) Uani d . 1 1 . .
C C2 0.3718(3) 0.5451(2) 0.79118(13) 0.0489(6) Uani d . 1 1 . .
H H2 0.3730 0.4863 0.8431 0.059 Uiso calc R 1 1 . .
C C3 0.2249(4) 0.6613(3) 0.80647(19) 0.0698(8) Uani d . 1 1 . .
H H3A 0.1235 0.6336 0.8224 0.084 Uiso calc R 1 1 . .
H H3B 0.2207 0.7198 0.7553 0.084 Uiso calc R 1 1 . .
C C4 0.2330(5) 0.7332(4) 0.8742(2) 0.0911(12) Uani d . 1 1 . .
H H4A 0.1395 0.8102 0.8800 0.109 Uiso calc R 1 1 . .
H H4B 0.2250 0.6780 0.9268 0.109 Uiso calc R 1 1 . .
C C5 0.3926(5) 0.7717(3) 0.85416(16) 0.0771(10) Uani d . 1 1 . .
H H5A 0.3921 0.8377 0.8065 0.093 Uiso calc R 1 1 . .
H H5B 0.4000 0.8090 0.9011 0.093 Uiso calc R 1 1 . .
C C6 0.5393(5) 0.6602(4) 0.8355(2) 0.0837(10) Uani d . 1 1 . .
H H6A 0.5498 0.6008 0.8859 0.100 Uiso calc R 1 1 . .
H H6B 0.6385 0.6907 0.8174 0.100 Uiso calc R 1 1 . .
C C7 0.5280(4) 0.5886(3) 0.76892(18) 0.0670(8) Uani d . 1 1 . .
H H7A 0.5304 0.6449 0.7167 0.080 Uiso calc R 1 1 . .
H H7B 0.6238 0.5135 0.7611 0.080 Uiso calc R 1 1 . .
C C8 0.3507(2) 0.1751(2) 0.67767(12) 0.0345(5) Uani d . 1 1 . .
H H8 0.3583 0.1305 0.7336 0.041 Uiso calc R 1 1 . .
C C9 0.4891(3) 0.0989(2) 0.61505(13) 0.0410(5) Uani d . 1 1 . .
H H9A 0.4838 0.1429 0.5595 0.049 Uiso calc R 1 1 . .
H H9B 0.5956 0.0953 0.6258 0.049 Uiso calc R 1 1 . .
C C10 0.4761(3) -0.0373(2) 0.61940(14) 0.0461(6) Uani d . 1 1 . .
H H10A 0.5638 -0.0821 0.5769 0.055 Uiso calc R 1 1 . .
H H10B 0.4926 -0.0838 0.6732 0.055 Uiso calc R 1 1 . .
C C11 0.3108(3) -0.0390(2) 0.60709(15) 0.0490(6) Uani d . 1 1 . .
H H11A 0.3020 -0.0058 0.5500 0.059 Uiso calc R 1 1 . .
H H11B 0.3031 -0.1277 0.6167 0.059 Uiso calc R 1 1 . .
C C12 0.1706(3) 0.0416(3) 0.66506(18) 0.0599(7) Uani d . 1 1 . .
H H12A 0.1683 -0.0004 0.7216 0.072 Uiso calc R 1 1 . .
H H12B 0.0662 0.0469 0.6512 0.072 Uiso calc R 1 1 . .
C C13 0.1866(3) 0.1767(3) 0.66063(18) 0.0534(6) Uani d . 1 1 . .
H H13A 0.0963 0.2239 0.7011 0.064 Uiso calc R 1 1 . .
H H13B 0.1770 0.2220 0.6057 0.064 Uiso calc R 1 1 . .
C C14 0.0156(3) 0.3832(3) 0.85500(17) 0.0582(7) Uani d . 1 1 . .
H H14A 0.0309 0.4687 0.8390 0.087 Uiso calc R 1 1 . .
H H14B -0.0829 0.3867 0.8981 0.087 Uiso calc R 1 1 . .
H H14C 0.0040 0.3510 0.8077 0.087 Uiso calc R 1 1 . .
C C15 0.1996(4) 0.3282(4) 0.99136(16) 0.0809(10) Uani d . 1 1 . .
H H15A 0.2800 0.2636 1.0181 0.121 Uiso calc R 1 1 . .
H H15B 0.0915 0.3401 1.0276 0.121 Uiso calc R 1 1 . .
H H15C 0.2293 0.4088 0.9794 0.121 Uiso calc R 1 1 . .
C C16 0.1665(4) 0.1109(3) 0.9186(2) 0.0867(11) Uani d . 1 1 . .
H H16A 0.1686 0.0788 0.8684 0.130 Uiso calc R 1 1 . .
H H16B 0.0612 0.1141 0.9563 0.130 Uiso calc R 1 1 . .
H H16C 0.2543 0.0543 0.9442 0.130 Uiso calc R 1 1 . .
C C17 0.7269(3) 0.2293(3) 0.73586(18) 0.0684(8) Uani d . 1 1 . .
H H17A 0.7127 0.1940 0.6905 0.103 Uiso calc R 1 1 . .
H H17B 0.8381 0.1907 0.7446 0.103 Uiso calc R 1 1 . .
H H17C 0.7085 0.3215 0.7229 0.103 Uiso calc R 1 1 . .
C C18 0.6256(4) 0.2438(5) 0.9186(2) 0.1038(14) Uani d . 1 1 . .
H H18A 0.6050 0.3364 0.9120 0.156 Uiso calc R 1 1 . .
H H18B 0.7405 0.2035 0.9203 0.156 Uiso calc R 1 1 . .
H H18C 0.5564 0.2172 0.9696 0.156 Uiso calc R 1 1 . .
C C19 0.6096(5) 0.0173(4) 0.8484(4) 0.129(2) Uani d . 1 1 . .
H H19A 0.5437 -0.0052 0.9016 0.193 Uiso calc R 1 1 . .
H H19B 0.7251 -0.0249 0.8477 0.193 Uiso calc R 1 1 . .
H H19C 0.5770 -0.0103 0.8054 0.193 Uiso calc R 1 1 . .
C C20 0.0019(4) 0.6055(4) 0.6432(2) 0.0992(13) Uani d D 1 1 . .
H H20A 0.0158 0.5861 0.7004 0.119 Uiso calc R 1 1 . .
H H20B -0.0449 0.5418 0.6317 0.119 Uiso calc R 1 1 . .
C C21 -0.1037(6) 0.7348(6) 0.6292(4) 0.172(3) Uani d D 1 1 . .
H H21A -0.2109 0.7309 0.6234 0.206 Uiso calc R 1 1 . .
H H21B -0.1217 0.7818 0.6763 0.206 Uiso calc R 1 1 . .
C C22 -0.0259(5) 0.8007(4) 0.5551(3) 0.1056(13) Uani d D 1 1 . .
H H22A -0.0022 0.8755 0.5680 0.127 Uiso calc R 1 1 . .
H H22B -0.0981 0.8299 0.5155 0.127 Uiso calc R 1 1 . .
C C23 0.1279(4) 0.7076(4) 0.5207(2) 0.0896(11) Uani d . 1 1 . .
H H23A 0.1160 0.6748 0.4731 0.108 Uiso calc R 1 1 . .
H H23B 0.2192 0.7475 0.5035 0.108 Uiso calc R 1 1 . .

loop_
_atom_site_aniso_label
_atom_site_aniso_U_11
_atom_site_aniso_U_22
_atom_site_aniso_U_33
_atom_site_aniso_U_12
_atom_site_aniso_U_13
_atom_site_aniso_U_23
Cl1 0.0806(4) 0.0615(4) 0.0290(3) -0.0396(4) -0.0038(3) -0.0054(2)
Si1 0.0467(4) 0.0415(4) 0.0285(3) -0.0158(3) 0.0035(2) -0.0051(2)
Si2 0.0422(4) 0.0536(5) 0.0536(4) -0.0178(3) -0.0203(3) 0.0075(3)
Mg1 0.0451(4) 0.0361(4) 0.0264(3) -0.0095(3) -0.0043(3) -0.0013(3)
O1 0.0567(11) 0.0719(14) 0.0464(10) 0.0067(10) -0.0073(8) 0.0108(9)
N1 0.0589(11) 0.0359(11) 0.0257(8) -0.0166(9) -0.0045(8) -0.0043(7)
N2 0.0435(9) 0.0367(11) 0.0259(8) -0.0128(8) -0.0048(7) -0.0068(7)
N3 0.0367(9) 0.0354(10) 0.0248(8) -0.0143(8) -0.0046(7) -0.0015(7)
C1 0.0288(9) 0.0373(13) 0.0249(9) -0.0097(9) -0.0020(7) -0.0041(8)
C2 0.0848(17) 0.0400(14) 0.0270(10) -0.0288(13) -0.0077(11) -0.0023(9)
C3 0.0805(19) 0.060(2) 0.0731(18) -0.0304(16) 0.0093(15) -0.0344(15)
C4 0.138(3) 0.071(2) 0.0680(19) -0.051(2) 0.019(2) -0.0372(17)
C5 0.149(3) 0.059(2) 0.0388(13) -0.057(2) -0.0124(17) -0.0067(13)
C6 0.122(3) 0.088(3) 0.0692(19) -0.054(2) -0.0325(19) -0.0161(18)
C7 0.0733(18) 0.076(2) 0.0661(17) -0.0309(16) -0.0113(14) -0.0298(15)
C8 0.0399(11) 0.0360(13) 0.0280(10) -0.0122(10) -0.0033(8) -0.0067(8)
C9 0.0394(11) 0.0417(14) 0.0380(11) -0.0068(10) -0.0025(9) -0.0104(10)
C10 0.0527(13) 0.0371(14) 0.0386(12) -0.0003(11) -0.0034(10) -0.0091(10)
C11 0.0583(14) 0.0389(14) 0.0511(13) -0.0129(12) -0.0058(11) -0.0177(11)
C12 0.0471(13) 0.0624(19) 0.0775(18) -0.0236(13) 0.0025(13) -0.0336(14)
C13 0.0388(12) 0.0507(16) 0.0746(17) -0.0090(11) -0.0037(12) -0.0340(13)
C14 0.0399(12) 0.071(2) 0.0605(15) -0.0193(13) 0.0009(11) -0.0078(13)
C15 0.0731(19) 0.133(3) 0.0381(14) -0.033(2) 0.0053(13) -0.0294(17)
C16 0.095(2) 0.054(2) 0.086(2) -0.0323(17) 0.0359(19) -0.0026(16)
C17 0.0346(12) 0.091(2) 0.0725(18) -0.0094(14) -0.0023(12) -0.0195(16)
C18 0.0684(19) 0.196(5) 0.0614(19) -0.042(2) -0.0300(16) -0.017(2)
C19 0.080(2) 0.058(2) 0.253(6) -0.0194(19) -0.087(3) 0.045(3)
C20 0.0543(18) 0.118(3) 0.092(2) -0.0068(19) -0.0064(17) 0.028(2)
C21 0.092(3) 0.161(5) 0.151(5) 0.055(3) 0.015(3) 0.044(4)
C22 0.095(3) 0.083(3) 0.117(3) 0.011(2) -0.042(2) 0.010(2)
C23 0.090(2) 0.087(3) 0.067(2) -0.001(2) -0.0260(17) 0.0263(18)

loop_
_atom_type_symbol
_atom_type_description
_atom_type_scat_dispersion_real
_atom_type_scat_dispersion_imag
_atom_type_scat_source
C C 0.0033 0.0016 'International Tables Vol C Tables 4.2.6.8 and 6.1.1.4'
H H 0.0000 0.0000 'International Tables Vol C Tables 4.2.6.8 and 6.1.1.4'
N N 0.0061 0.0033 'International Tables Vol C Tables 4.2.6.8 and 6.1.1.4'
O O 0.0106 0.0060 'International Tables Vol C Tables 4.2.6.8 and 6.1.1.4'
Cl Cl 0.1484 0.1585 'International Tables Vol C Tables 4.2.6.8 and 6.1.1.4'
Mg Mg 0.0486 0.0363 'International Tables Vol C Tables 4.2.6.8 and 6.1.1.4'
Si Si 0.0817 0.0704 'International Tables Vol C Tables 4.2.6.8 and 6.1.1.4'

loop_
_geom_angle_atom_site_label_1
_geom_angle_atom_site_label_2
_geom_angle_atom_site_label_3
_geom_angle_site_symmetry_1
_geom_angle_site_symmetry_3
_geom_angle
_geom_angle_publ_flag
Mg1 Cl1 Mg1 . 2_666 93.84(3) ?
N3 Si1 C14 . . 110.04(10) ?
N3 Si1 C16 . . 111.06(12) ?
C14 Si1 C16 . . 108.07(16) ?
N3 Si1 C15 . . 111.90(11) ?
C14 Si1 C15 . . 108.22(15) ?
C16 Si1 C15 . . 107.41(18) ?
N3 Si2 C17 . . 109.83(11) ?
N3 Si2 C18 . . 111.12(14) ?
C17 Si2 C18 . . 108.39(16) ?
N3 Si2 C19 . . 112.06(12) ?
C17 Si2 C19 . . 107.5(2) ?
C18 Si2 C19 . . 107.8(2) ?
O1 Mg1 N2 . . 116.59(8) ?
O1 Mg1 N1 . . 100.44(8) ?
N2 Mg1 N1 . . 64.10(7) ?
O1 Mg1 Cl1 . . 104.41(7) ?
N2 Mg1 Cl1 . . 138.03(6) ?
N1 Mg1 Cl1 . . 101.29(6) ?
O1 Mg1 Cl1 . 2_666 91.66(6) ?
N2 Mg1 Cl1 . 2_666 100.61(5) ?
N1 Mg1 Cl1 . 2_666 163.61(6) ?
Cl1 Mg1 Cl1 . 2_666 86.16(3) ?
O1 Mg1 C1 . . 113.31(7) ?
N2 Mg1 C1 . . 32.25(7) ?
N1 Mg1 C1 . . 31.92(7) ?
Cl1 Mg1 C1 . . 122.25(5) ?
Cl1 Mg1 C1 2_666 . 132.33(6) ?
O1 Mg1 Mg1 . 2_666 100.82(6) ?
N2 Mg1 Mg1 . 2_666 128.97(6) ?
N1 Mg1 Mg1 . 2_666 143.03(6) ?
Cl1 Mg1 Mg1 . 2_666 43.93(2) ?
Cl1 Mg1 Mg1 2_666 2_666 42.236(19) ?
C1 Mg1 Mg1 . 2_666 145.86(6) ?
C20 O1 C23 . . 108.6(2) ?
C20 O1 Mg1 . . 123.90(18) ?
C23 O1 Mg1 . . 127.48(18) ?
C1 N1 C2 . . 122.68(17) ?
C1 N1 Mg1 . . 89.82(12) ?
C2 N1 Mg1 . . 146.53(14) ?
C1 N2 C8 . . 122.48(17) ?
C1 N2 Mg1 . . 91.70(13) ?
C8 N2 Mg1 . . 145.82(13) ?
C1 N3 Si2 . . 115.52(12) ?
C1 N3 Si1 . . 118.56(13) ?
Si2 N3 Si1 . . 125.91(10) ?
N1 C1 N2 . . 114.12(17) ?
N1 C1 N3 . . 123.27(17) ?
N2 C1 N3 . . 122.56(18) ?
N1 C1 Mg1 . . 58.25(10) ?
N2 C1 Mg1 . . 56.05(10) ?
N3 C1 Mg1 . . 173.59(14) ?
N1 C2 C3 . . 111.2(2) ?
N1 C2 C7 . . 112.17(19) ?
C3 C2 C7 . . 108.8(2) ?
N1 C2 H2 . . 108.2 ?
C3 C2 H2 . . 108.2 ?
C7 C2 H2 . . 108.2 ?
C2 C3 C4 . . 112.0(3) ?
C2 C3 H3A . . 109.2 ?
C4 C3 H3A . . 109.2 ?
C2 C3 H3B . . 109.2 ?
C4 C3 H3B . . 109.2 ?
H3A C3 H3B . . 107.9 ?
C5 C4 C3 . . 111.0(2) ?
C5 C4 H4A . . 109.4 ?
C3 C4 H4A . . 109.4 ?
C5 C4 H4B . . 109.4 ?
C3 C4 H4B . . 109.4 ?
H4A C4 H4B . . 108.0 ?
C6 C5 C4 . . 111.9(3) ?
C6 C5 H5A . . 109.2 ?
C4 C5 H5A . . 109.2 ?
C6 C5 H5B . . 109.2 ?
C4 C5 H5B . . 109.2 ?
H5A C5 H5B . . 107.9 ?
C5 C6 C7 . . 112.3(3) ?
C5 C6 H6A . . 109.1 ?
C7 C6 H6A . . 109.1 ?
C5 C6 H6B . . 109.1 ?
C7 C6 H6B . . 109.1 ?
H6A C6 H6B . . 107.9 ?
C2 C7 C6 . . 111.8(2) ?
C2 C7 H7A . . 109.3 ?
C6 C7 H7A . . 109.3 ?
C2 C7 H7B . . 109.3 ?
C6 C7 H7B . . 109.3 ?
H7A C7 H7B . . 107.9 ?
N2 C8 C13 . . 110.59(19) ?
N2 C8 C9 . . 112.16(16) ?
C13 C8 C9 . . 108.22(17) ?
N2 C8 H8 . . 108.6 ?
C13 C8 H8 . . 108.6 ?
C9 C8 H8 . . 108.6 ?
C10 C9 C8 . . 111.38(17) ?
C10 C9 H9A . . 109.4 ?
C8 C9 H9A . . 109.4 ?
C10 C9 H9B . . 109.4 ?
C8 C9 H9B . . 109.4 ?
H9A C9 H9B . . 108.0 ?
C11 C10 C9 . . 112.2(2) ?
C11 C10 H10A . . 109.2 ?
C9 C10 H10A . . 109.2 ?
C11 C10 H10B . . 109.2 ?
C9 C10 H10B . . 109.2 ?
H10A C10 H10B . . 107.9 ?
C12 C11 C10 . . 111.19(19) ?
C12 C11 H11A . . 109.4 ?
C10 C11 H11A . . 109.4 ?
C12 C11 H11B . . 109.4 ?
C10 C11 H11B . . 109.4 ?
H11A C11 H11B . . 108.0 ?
C11 C12 C13 . . 112.2(2) ?
C11 C12 H12A . . 109.2 ?
C13 C12 H12A . . 109.2 ?
C11 C12 H12B . . 109.2 ?
C13 C12 H12B . . 109.2 ?
H12A C12 H12B . . 107.9 ?
C12 C13 C8 . . 111.8(2) ?
C12 C13 H13A . . 109.3 ?
C8 C13 H13A . . 109.3 ?
C12 C13 H13B . . 109.3 ?
C8 C13 H13B . . 109.3 ?
H13A C13 H13B . . 107.9 ?
Si1 C14 H14A . . 109.5 ?
Si1 C14 H14B . . 109.5 ?
H14A C14 H14B . . 109.5 ?
Si1 C14 H14C . . 109.5 ?
H14A C14 H14C . . 109.5 ?
H14B C14 H14C . . 109.5 ?
Si1 C15 H15A . . 109.5 ?
Si1 C15 H15B . . 109.5 ?
H15A C15 H15B . . 109.5 ?
Si1 C15 H15C . . 109.5 ?
H15A C15 H15C . . 109.5 ?
H15B C15 H15C . . 109.5 ?
Si1 C16 H16A . . 109.5 ?
Si1 C16 H16B . . 109.5 ?
H16A C16 H16B . . 109.5 ?
Si1 C16 H16C . . 109.5 ?
H16A C16 H16C . . 109.5 ?
H16B C16 H16C . . 109.5 ?
Si2 C17 H17A . . 109.5 ?
Si2 C17 H17B . . 109.5 ?
H17A C17 H17B . . 109.5 ?
Si2 C17 H17C . . 109.5 ?
H17A C17 H17C . . 109.5 ?
H17B C17 H17C . . 109.5 ?
Si2 C18 H18A . . 109.5 ?
Si2 C18 H18B . . 109.5 ?
H18A C18 H18B . . 109.5 ?
Si2 C18 H18C . . 109.5 ?
H18A C18 H18C . . 109.5 ?
H18B C18 H18C . . 109.5 ?
Si2 C19 H19A . . 109.5 ?
Si2 C19 H19B . . 109.5 ?
H19A C19 H19B . . 109.5 ?
Si2 C19 H19C . . 109.5 ?
H19A C19 H19C . . 109.5 ?
H19B C19 H19C . . 109.5 ?
O1 C20 C21 . . 105.0(3) ?
O1 C20 H20A . . 110.7 ?
C21 C20 H20A . . 110.7 ?
O1 C20 H20B . . 110.7 ?
C21 C20 H20B . . 110.7 ?
H20A C20 H20B . . 108.8 ?
C22 C21 C20 . . 109.2(3) ?
C22 C21 H21A . . 109.8 ?
C20 C21 H21A . . 109.8 ?
C22 C21 H21B . . 109.8 ?
C20 C21 H21B . . 109.8 ?
H21A C21 H21B . . 108.3 ?
C21 C22 C23 . . 106.6(3) ?
C21 C22 H22A . . 110.4 ?
C23 C22 H22A . . 110.4 ?
C21 C22 H22B . . 110.4 ?
C23 C22 H22B . . 110.4 ?
H22A C22 H22B . . 108.6 ?
O1 C23 C22 . . 105.1(3) ?
O1 C23 H23A . . 110.7 ?
C22 C23 H23A . . 110.7 ?
O1 C23 H23B . . 110.7 ?
C22 C23 H23B . . 110.7 ?
H23A C23 H23B . . 108.8 ?

loop_
_geom_bond_atom_site_label_1
_geom_bond_atom_site_label_2
_geom_bond_site_symmetry_2
_geom_bond_distance
_geom_bond_publ_flag
Si1 N3 . 1.7532(16) ?
Si1 C14 . 1.849(3) ?
Si1 C16 . 1.857(3) ?
Si1 C15 . 1.861(3) ?
Si2 N3 . 1.7472(18) ?
Si2 C17 . 1.850(3) ?
Si2 C18 . 1.857(3) ?
Si2 C19 . 1.858(4) ?
Mg1 O1 . 2.0334(19) y
Mg1 N2 . 2.0734(18) y
Mg1 N1 . 2.1247(17) y
Mg1 Cl1 2_666 2.4946(9) y
Mg1 Cl1 . 2.4171(9) y
Mg1 Mg1 2_666 3.5878(13) ?
O1 C20 . 1.439(4) ?
O1 C23 . 1.449(3) ?
N1 C1 . 1.321(3) ?
N1 C2 . 1.453(3) ?
N2 C1 . 1.334(3) ?
N2 C8 . 1.455(3) ?
N3 C1 . 1.441(2) ?
C2 C3 . 1.515(4) ?
C2 C7 . 1.516(4) ?
C2 H2 . 0.9900 ?
C3 C4 . 1.531(4) ?
C3 H3A . 0.9800 ?
C3 H3B . 0.9800 ?
C4 C5 . 1.517(5) ?
C4 H4A . 0.9800 ?
C4 H4B . 0.9800 ?
C5 C6 . 1.489(5) ?
C5 H5A . 0.9800 ?
C5 H5B . 0.9800 ?
C6 C7 . 1.524(4) ?
C6 H6A . 0.9800 ?
C6 H6B . 0.9800 ?
C7 H7A . 0.9800 ?
C7 H7B . 0.9800 ?
C8 C13 . 1.525(3) ?
C8 C9 . 1.527(3) ?
C8 H8 . 0.9900 ?
C9 C10 . 1.525(3) ?
C9 H9A . 0.9800 ?
C9 H9B . 0.9800 ?
C10 C11 . 1.515(3) ?
C10 H10A . 0.9800 ?
C10 H10B . 0.9800 ?
C11 C12 . 1.511(3) ?
C11 H11A . 0.9800 ?
C11 H11B . 0.9800 ?
C12 C13 . 1.523(4) ?
C12 H12A . 0.9800 ?
C12 H12B . 0.9800 ?
C13 H13A . 0.9800 ?
C13 H13B . 0.9800 ?
C14 H14A . 0.9700 ?
C14 H14B . 0.9700 ?
C14 H14C . 0.9700 ?
C15 H15A . 0.9700 ?
C15 H15B . 0.9700 ?
C15 H15C . 0.9700 ?
C16 H16A . 0.9700 ?
C16 H16B . 0.9700 ?
C16 H16C . 0.9700 ?
C17 H17A . 0.9700 ?
C17 H17B . 0.9700 ?
C17 H17C . 0.9700 ?
C18 H18A . 0.9700 ?
C18 H18B . 0.9700 ?
C18 H18C . 0.9700 ?
C19 H19A . 0.9700 ?
C19 H19B . 0.9700 ?
C19 H19C . 0.9700 ?
C20 C21 . 1.455(6) ?
C20 H20A . 0.9800 ?
C20 H20B . 0.9800 ?
C21 C22 . 1.445(6) ?
C21 H21A . 0.9800 ?
C21 H21B . 0.9800 ?
C22 C23 . 1.471(5) ?
C22 H22A . 0.9800 ?
C22 H22B . 0.9800 ?
C23 H23A . 0.9800 ?
C23 H23B . 0.9800 ?

loop_
_geom_torsion_atom_site_label_1
_geom_torsion_atom_site_label_2
_geom_torsion_atom_site_label_3
_geom_torsion_atom_site_label_4
_geom_torsion_site_symmetry_1
_geom_torsion_site_symmetry_2
_geom_torsion_site_symmetry_3
_geom_torsion_site_symmetry_4
_geom_torsion
_geom_torsion_publ_flag
Mg1 Cl1 Mg1 O1 2_666 . . . -90.73(7) ?
Mg1 Cl1 Mg1 N2 2_666 . . . 101.63(9) ?
Mg1 Cl1 Mg1 N1 2_666 . . . 165.26(7) ?
Mg1 Cl1 Mg1 Cl1 2_666 . . 2_666 0.0 ?
Mg1 Cl1 Mg1 C1 2_666 . . . 139.09(7) ?
N2 Mg1 O1 C20 . . . . 20.7(3) ?
N1 Mg1 O1 C20 . . . . -45.5(3) ?
Cl1 Mg1 O1 C20 . . . . -150.1(3) ?
Cl1 Mg1 O1 C20 2_666 . . . 123.4(3) ?
C1 Mg1 O1 C20 . . . . -14.8(3) ?
Mg1 Mg1 O1 C20 2_666 . . . 165.0(3) ?
N2 Mg1 O1 C23 . . . . -157.5(3) ?
N1 Mg1 O1 C23 . . . . 136.3(3) ?
Cl1 Mg1 O1 C23 . . . . 31.7(3) ?
Cl1 Mg1 O1 C23 2_666 . . . -54.8(3) ?
C1 Mg1 O1 C23 . . . . 167.0(3) ?
Mg1 Mg1 O1 C23 2_666 . . . -13.3(3) ?
O1 Mg1 N1 C1 . . . . 117.72(13) ?
N2 Mg1 N1 C1 . . . . 3.11(11) ?
Cl1 Mg1 N1 C1 . . . . -135.13(12) ?
Cl1 Mg1 N1 C1 2_666 . . . -19.2(3) ?
Mg1 Mg1 N1 C1 2_666 . . . -118.06(13) ?
O1 Mg1 N1 C2 . . . . -75.3(3) ?
N2 Mg1 N1 C2 . . . . 170.1(3) ?
Cl1 Mg1 N1 C2 . . . . 31.8(3) ?
Cl1 Mg1 N1 C2 2_666 . . . 147.7(3) ?
C1 Mg1 N1 C2 . . . . 167.0(4) ?
Mg1 Mg1 N1 C2 2_666 . . . 48.9(3) ?
O1 Mg1 N2 C1 . . . . -92.06(13) ?
N1 Mg1 N2 C1 . . . . -3.08(11) ?
Cl1 Mg1 N2 C1 . . . . 74.54(14) ?
Cl1 Mg1 N2 C1 2_666 . . . 170.66(11) ?
Mg1 Mg1 N2 C1 2_666 . . . 135.47(11) ?
O1 Mg1 N2 C8 . . . . 87.3(3) ?
N1 Mg1 N2 C8 . . . . 176.3(3) ?
Cl1 Mg1 N2 C8 . . . . -106.1(2) ?
Cl1 Mg1 N2 C8 2_666 . . . -10.0(3) ?
C1 Mg1 N2 C8 . . . . 179.4(3) ?
Mg1 Mg1 N2 C8 2_666 . . . -45.1(3) ?
C17 Si2 N3 C1 . . . . -0.02(19) ?
C18 Si2 N3 C1 . . . . 119.9(2) ?
C19 Si2 N3 C1 . . . . -119.5(2) ?
C17 Si2 N3 Si1 . . . . -178.41(14) ?
C18 Si2 N3 Si1 . . . . -58.5(2) ?
C19 Si2 N3 Si1 . . . . 62.1(2) ?
C14 Si1 N3 C1 . . . . -1.54(18) ?
C16 Si1 N3 C1 . . . . 118.1(2) ?
C15 Si1 N3 C1 . . . . -121.89(19) ?
C14 Si1 N3 Si2 . . . . 176.82(13) ?
C16 Si1 N3 Si2 . . . . -63.56(19) ?
C15 Si1 N3 Si2 . . . . 56.46(19) ?
C2 N1 C1 N2 . . . . -176.27(19) ?
Mg1 N1 C1 N2 . . . . -4.77(17) ?
C2 N1 C1 N3 . . . . 1.1(3) ?
Mg1 N1 C1 N3 . . . . 172.61(16) ?
C2 N1 C1 Mg1 . . . . -171.5(2) ?
C8 N2 C1 N1 . . . . -174.70(18) ?
Mg1 N2 C1 N1 . . . . 4.89(18) ?
C8 N2 C1 N3 . . . . 7.9(3) ?
Mg1 N2 C1 N3 . . . . -172.51(15) ?
C8 N2 C1 Mg1 . . . . -179.6(2) ?
Si2 N3 C1 N1 . . . . -91.9(2) ?
Si1 N3 C1 N1 . . . . 86.6(2) ?
Si2 N3 C1 N2 . . . . 85.2(2) ?
Si1 N3 C1 N2 . . . . -96.2(2) ?
Si2 N3 C1 Mg1 . . . . 9.8(13) ?
Si1 N3 C1 Mg1 . . . . -171.7(12) ?
O1 Mg1 C1 N1 . . . . -71.43(15) ?
N2 Mg1 C1 N1 . . . . -174.75(19) ?
Cl1 Mg1 C1 N1 . . . . 54.89(14) ?
Cl1 Mg1 C1 N1 2_666 . . . 172.78(11) ?
Mg1 Mg1 C1 N1 2_666 . . . 108.96(15) ?
O1 Mg1 C1 N2 . . . . 103.33(14) ?
N1 Mg1 C1 N2 . . . . 174.75(19) ?
Cl1 Mg1 C1 N2 . . . . -130.35(11) ?
Cl1 Mg1 C1 N2 2_666 . . . -12.46(14) ?
Mg1 Mg1 C1 N2 2_666 . . . -76.29(15) ?
O1 Mg1 C1 N3 . . . . -177.1(12) ?
N2 Mg1 C1 N3 . . . . 79.5(13) ?
N1 Mg1 C1 N3 . . . . -105.7(13) ?
Cl1 Mg1 C1 N3 . . . . -50.8(13) ?
Cl1 Mg1 C1 N3 2_666 . . . 67.1(13) ?
Mg1 Mg1 C1 N3 2_666 . . . 3.3(13) ?
C1 N1 C2 C3 . . . . -123.4(2) ?
Mg1 N1 C2 C3 . . . . 72.2(3) ?
C1 N1 C2 C7 . . . . 114.6(2) ?
Mg1 N1 C2 C7 . . . . -49.9(4) ?
N1 C2 C3 C4 . . . . 178.7(2) ?
C7 C2 C3 C4 . . . . -57.3(3) ?
C2 C3 C4 C5 . . . . 55.8(4) ?
C3 C4 C5 C6 . . . . -52.8(4) ?
C4 C5 C6 C7 . . . . 53.0(4) ?
N1 C2 C7 C6 . . . . -179.9(3) ?
C3 C2 C7 C6 . . . . 56.7(3) ?
C5 C6 C7 C2 . . . . -55.7(4) ?
C1 N2 C8 C13 . . . . 113.1(2) ?
Mg1 N2 C8 C13 . . . . -66.2(3) ?
C1 N2 C8 C9 . . . . -126.0(2) ?
Mg1 N2 C8 C9 . . . . 54.7(3) ?
N2 C8 C9 C10 . . . . 179.88(18) ?
C13 C8 C9 C10 . . . . -57.9(2) ?
C8 C9 C10 C11 . . . . 56.5(2) ?
C9 C10 C11 C12 . . . . -52.5(3) ?
C10 C11 C12 C13 . . . . 52.2(3) ?
C11 C12 C13 C8 . . . . -56.2(3) ?
N2 C8 C13 C12 . . . . -178.95(19) ?
C9 C8 C13 C12 . . . . 57.8(3) ?
C23 O1 C20 C21 . . . . -22.1(5) ?
Mg1 O1 C20 C21 . . . . 159.4(4) ?
O1 C20 C21 C22 . . . . 11.9(7) ?
C20 C21 C22 C23 . . . . 2.5(7) ?
C20 O1 C23 C22 . . . . 23.7(4) ?
Mg1 O1 C23 C22 . . . . -157.8(3) ?
C21 C22 C23 O1 . . . . -15.7(6) ?
